data_2242125
loop_
_publ_author_name
'Rivera, Augusto'
'Cepeda-Santamar\'ia, Juan E.'
'R\'ios-Motta, Jaime'
'Bolte, Michael'

_publ_section_title
;
 Crystal structure of
 2,2'-(ethane-1,2-diyl)bis(2,3-dihydro-1<i>H</i>-naphtho[1,2-<i>e</i>][1,3]oxazine):
 a prospective raw material for polybenzoxazines
;
_journal_coeditor_code SJ5529
_journal_issue 6
_journal_name_full 'Acta Crystallographica Section E'
_journal_page_first 832
_journal_page_last 834
_journal_paper_doi 10.1107/S2056989017006673
_journal_volume 73
_journal_year 2017
_chemical_formula_iupac 'C26 H24 N2 O2'
_chemical_formula_moiety 'C26 H24 N2 O2'
_chemical_formula_sum 'C26 H24 N2 O2'
_chemical_formula_weight 396.47
_chemical_name_systematic 2,2'-(Ethane-1,2-diyl)bis(2,3-dihydro-1<i>H</i>-naphtho[1,2-<i>e</i>][1,3]oxazine)
_space_group_crystal_system monoclinic
_space_group_IT_number 14
_space_group_name_Hall '-P 2ybc'
_space_group_name_H-M_alt 'P 1 21/c 1'
_symmetry_space_group_name_Hall '-P 2ybc'
_symmetry_space_group_name_H-M 'P 1 21/c 1'
_atom_sites_solution_hydrogens geom
_audit_creation_method 'SHELXL-2016/6 (Sheldrick, 2015)'
_cell_angle_alpha 90
_cell_angle_beta 96.033(8)
_cell_angle_gamma 90
_cell_formula_units_Z 2
_cell_length_a 9.8658(10)
_cell_length_b 5.0979(4)
_cell_length_c 19.551(2)
_cell_measurement_reflns_used 9056
_cell_measurement_temperature 173(2)
_cell_measurement_theta_max 26.41
_cell_measurement_theta_min 2.79
_cell_volume 977.87(16)
_computing_cell_refinement
;
X-AREA (Stoe & Cie, 2001)
;
_computing_data_collection
;
X-AREA (Stoe & Cie, 2001)
;
_computing_data_reduction
;
X-AREA (Stoe & Cie, 2001)
;
_computing_molecular_graphics
;
XP in SHELXTL-Plus (Sheldrick, 2008)
;
_computing_publication_material
;
SHELXL2016 (Sheldrick, 2015b) and publCIF (Westrip, 2010)
;
_computing_structure_refinement
;
SHELXL2016 (Sheldrick, 2015b)
;
_computing_structure_solution
;
SHELXT (Sheldrick, 2015a)
;
_diffrn_ambient_temperature 173(2)
_diffrn_measured_fraction_theta_full 0.997
_diffrn_measured_fraction_theta_max 0.978
_diffrn_measurement_device_type 'Stoe IPDS II two-circle'
_diffrn_measurement_method \w
_diffrn_radiation_type MoK\a
_diffrn_radiation_wavelength 0.71073
_diffrn_reflns_limit_h_max 12
_diffrn_reflns_limit_h_min -12
_diffrn_reflns_limit_k_max 6
_diffrn_reflns_limit_k_min -6
_diffrn_reflns_limit_l_max 24
_diffrn_reflns_limit_l_min -24
_diffrn_reflns_number 9335
_diffrn_reflns_theta_full 25.000
_diffrn_reflns_theta_max 26.387
_diffrn_reflns_theta_min 2.790
_exptl_absorpt_coefficient_mu 0.086
_exptl_absorpt_correction_T_max 1.000
_exptl_absorpt_correction_T_min 0.443
_exptl_absorpt_correction_type multi-scan
_exptl_absorpt_process_details
;
(X-AREA; Stoe & Cie, 2001)
;
_exptl_crystal_colour colourless
_exptl_crystal_density_diffrn 1.347
_exptl_crystal_description needle
_exptl_crystal_F_000 420
_exptl_crystal_size_max 0.270
_exptl_crystal_size_mid 0.110
_exptl_crystal_size_min 0.040
_refine_diff_density_max 0.531
_refine_diff_density_min -0.341
_refine_ls_extinction_method none
_refine_ls_goodness_of_fit_ref 0.939
_refine_ls_hydrogen_treatment constr
_refine_ls_matrix_type full
_refine_ls_number_parameters 137
_refine_ls_number_reflns 9335
_refine_ls_number_restraints 0
_refine_ls_restrained_S_all 0.939
_refine_ls_R_factor_all 0.1138
_refine_ls_R_factor_gt 0.0625
_refine_ls_shift/su_max 0.000
_refine_ls_shift/su_mean 0.000
_refine_ls_structure_factor_coef Fsqd
_refine_ls_weighting_details 'w=1/[\s^2^(Fo^2^)+(0.0500P)^2^] where P=(Fo^2^+2Fc^2^)/3'
_refine_ls_weighting_scheme calc
_refine_ls_wR_factor_gt 0.1126
_refine_ls_wR_factor_ref 0.1299
_reflns_number_gt 5706
_reflns_number_total 9335
_reflns_threshold_expression 'I > 2\s(I)'
_cod_data_source_file sj5529sup1.cif
_cod_data_source_block I
_cod_database_code 2242125
_shelx_space_group_comment
;
The symmetry employed for this shelxl refinement is uniquely defined
by the following loop, which should always be used as a source of
symmetry information in preference to the above space-group names.
They are only intended as comments.
;
_shelx_estimated_absorpt_t_min 0.977
_shelx_estimated_absorpt_t_max 0.997

loop_
_space_group_symop_operation_xyz
'x, y, z'
'-x, y+1/2, -z+1/2'
'-x, -y, -z'
'x, -y-1/2, z-1/2'

loop_
_atom_site_type_symbol
_atom_site_label
_atom_site_fract_x
_atom_site_fract_y
_atom_site_fract_z
_atom_site_U_iso_or_equiv
_atom_site_adp_type
_atom_site_calc_flag
_atom_site_occupancy
N N1 0.3328(2) 0.3467(5) 0.51587(12) 0.0291(6) Uani d 1
O O1 0.14340(19) 0.6404(5) 0.52587(10) 0.0346(5) Uani d 1
C C1 0.1935(3) 0.4104(7) 0.49256(16) 0.0351(8) Uani d 1
H H1A 0.135064 0.258586 0.501152 0.042 Uiso calc 1
H H1B 0.185528 0.440900 0.442290 0.042 Uiso calc 1
C C2 0.1675(3) 0.6281(6) 0.59661(15) 0.0302(7) Uani d 1
C C3 0.0926(3) 0.8089(6) 0.63272(17) 0.0350(8) Uani d 1
H H3 0.029986 0.925542 0.608217 0.042 Uiso calc 1
C C4 0.1107(3) 0.8150(7) 0.70288(17) 0.0370(8) Uani d 1
H H4 0.061911 0.939265 0.726968 0.044 Uiso calc 1
C C5 0.2015(3) 0.6382(7) 0.74028(15) 0.0319(7) Uani d 1
C C6 0.2182(3) 0.6366(7) 0.81341(16) 0.0397(8) Uani d 1
H H6 0.169242 0.759116 0.837964 0.048 Uiso calc 1
C C7 0.3039(3) 0.4611(7) 0.84895(16) 0.0419(9) Uani d 1
H H7 0.313599 0.460117 0.897805 0.050 Uiso calc 1
C C8 0.3771(3) 0.2834(7) 0.81263(17) 0.0421(9) Uani d 1
H H8 0.436829 0.162438 0.837424 0.051 Uiso calc 1
C C9 0.3648(3) 0.2792(7) 0.74225(15) 0.0355(8) Uani d 1
H H9 0.415732 0.155997 0.718946 0.043 Uiso calc 1
C C10 0.2761(3) 0.4585(6) 0.70373(15) 0.0295(7) Uani d 1
C C11 0.2593(3) 0.4567(6) 0.63016(15) 0.0276(7) Uani d 1
C C12 0.3413(3) 0.2746(6) 0.58900(14) 0.0288(7) Uani d 1
H H12A 0.437938 0.278593 0.608671 0.035 Uiso calc 1
H H12B 0.307562 0.092959 0.593092 0.035 Uiso calc 1
C C13 0.4289(2) 0.5552(6) 0.50126(15) 0.0290(7) Uani d 1
H H13A 0.430945 0.691415 0.537435 0.035 Uiso calc 1
H H13B 0.397638 0.638414 0.456628 0.035 Uiso calc 1

loop_
_atom_site_aniso_label
_atom_site_aniso_U_11
_atom_site_aniso_U_22
_atom_site_aniso_U_33
_atom_site_aniso_U_12
_atom_site_aniso_U_13
_atom_site_aniso_U_23
N1 0.0234(11) 0.0348(16) 0.0294(13) -0.0034(11) 0.0031(9) 0.0008(11)
O1 0.0264(10) 0.0434(14) 0.0335(12) 0.0053(9) 0.0002(8) 0.0001(10)
C1 0.0240(14) 0.047(2) 0.0339(16) -0.0011(13) 0.0013(12) -0.0078(15)
C2 0.0194(13) 0.0348(18) 0.0365(17) -0.0036(13) 0.0034(12) -0.0013(14)
C3 0.0233(13) 0.035(2) 0.047(2) 0.0023(13) 0.0047(13) -0.0013(15)
C4 0.0284(14) 0.033(2) 0.051(2) -0.0017(13) 0.0120(14) -0.0119(15)
C5 0.0270(14) 0.0336(18) 0.0358(18) -0.0090(13) 0.0070(12) -0.0041(14)
C6 0.0412(17) 0.040(2) 0.0398(19) -0.0157(16) 0.0151(14) -0.0116(16)
C7 0.0501(19) 0.048(2) 0.0286(17) -0.0210(17) 0.0061(14) 0.0037(15)
C8 0.0444(17) 0.043(2) 0.038(2) -0.0089(16) -0.0002(15) 0.0075(16)
C9 0.0355(15) 0.034(2) 0.0377(19) -0.0048(14) 0.0057(13) 0.0047(15)
C10 0.0244(13) 0.0273(17) 0.0374(17) -0.0071(12) 0.0067(12) -0.0008(13)
C11 0.0232(12) 0.0280(17) 0.0322(16) -0.0049(12) 0.0058(11) -0.0010(13)
C12 0.0266(13) 0.0287(17) 0.0319(16) 0.0005(12) 0.0067(12) 0.0002(13)
C13 0.0250(13) 0.0322(18) 0.0302(15) 0.0019(12) 0.0047(12) 0.0014(14)

loop_
_atom_type_symbol
_atom_type_description
_atom_type_scat_dispersion_real
_atom_type_scat_dispersion_imag
_atom_type_scat_source
C C 0.0033 0.0016 'International Tables Vol C Tables 4.2.6.8 and 6.1.1.4'
H H 0.0000 0.0000 'International Tables Vol C Tables 4.2.6.8 and 6.1.1.4'
N N 0.0061 0.0033 'International Tables Vol C Tables 4.2.6.8 and 6.1.1.4'
O O 0.0106 0.0060 'International Tables Vol C Tables 4.2.6.8 and 6.1.1.4'

loop_
_geom_angle_atom_site_label_1
_geom_angle_atom_site_label_2
_geom_angle_atom_site_label_3
_geom_angle_site_symmetry_1
_geom_angle_site_symmetry_3
_geom_angle
C1 N1 C13 . . 112.9(2)
C1 N1 C12 . . 108.6(2)
C13 N1 C12 . . 113.4(2)
C2 O1 C1 . . 112.5(2)
N1 C1 O1 . . 113.5(2)
N1 C1 H1A . . 108.9
O1 C1 H1A . . 108.9
N1 C1 H1B . . 108.9
O1 C1 H1B . . 108.9
H1A C1 H1B . . 107.7
C11 C2 O1 . . 122.9(3)
C11 C2 C3 . . 121.9(3)
O1 C2 C3 . . 115.2(3)
C4 C3 C2 . . 119.7(3)
C4 C3 H3 . . 120.1
C2 C3 H3 . . 120.1
C3 C4 C5 . . 120.8(3)
C3 C4 H4 . . 119.6
C5 C4 H4 . . 119.6
C10 C5 C4 . . 119.0(3)
C10 C5 C6 . . 119.5(3)
C4 C5 C6 . . 121.5(3)
C7 C6 C5 . . 120.9(3)
C7 C6 H6 . . 119.5
C5 C6 H6 . . 119.5
C6 C7 C8 . . 119.4(3)
C6 C7 H7 . . 120.3
C8 C7 H7 . . 120.3
C9 C8 C7 . . 121.7(3)
C9 C8 H8 . . 119.2
C7 C8 H8 . . 119.2
C8 C9 C10 . . 120.4(3)
C8 C9 H9 . . 119.8
C10 C9 H9 . . 119.8
C5 C10 C9 . . 118.1(3)
C5 C10 C11 . . 120.0(3)
C9 C10 C11 . . 121.8(3)
C2 C11 C10 . . 118.5(3)
C2 C11 C12 . . 119.8(3)
C10 C11 C12 . . 121.7(3)
N1 C12 C11 . . 112.6(2)
N1 C12 H12A . . 109.1
C11 C12 H12A . . 109.1
N1 C12 H12B . . 109.1
C11 C12 H12B . . 109.1
H12A C12 H12B . . 107.8
N1 C13 C13 . 3_666 110.8(3)
N1 C13 H13A . . 109.5
C13 C13 H13A 3_666 . 109.5
N1 C13 H13B . . 109.5
C13 C13 H13B 3_666 . 109.5
H13A C13 H13B . . 108.1

loop_
_geom_bond_atom_site_label_1
_geom_bond_atom_site_label_2
_geom_bond_site_symmetry_2
_geom_bond_distance
N1 C1 . 1.439(3)
N1 C13 . 1.472(4)
N1 C12 . 1.470(4)
O1 C2 . 1.380(4)
O1 C1 . 1.453(4)
C1 H1A . 0.9900
C1 H1B . 0.9900
C2 C11 . 1.375(4)
C2 C3 . 1.415(4)
C3 C4 . 1.365(5)
C3 H3 . 0.9500
C4 C5 . 1.418(4)
C4 H4 . 0.9500
C5 C10 . 1.415(4)
C5 C6 . 1.422(4)
C6 C7 . 1.369(5)
C6 H6 . 0.9500
C7 C8 . 1.398(5)
C7 H7 . 0.9500
C8 C9 . 1.369(4)
C8 H8 . 0.9500
C9 C10 . 1.425(4)
C9 H9 . 0.9500
C10 C11 . 1.431(4)
C11 C12 . 1.517(4)
C12 H12A . 0.9900
C12 H12B . 0.9900
C13 C13 3_666 1.518(5)
C13 H13A . 0.9900
C13 H13B . 0.9900

loop_
_geom_torsion_atom_site_label_1
_geom_torsion_atom_site_label_2
_geom_torsion_atom_site_label_3
_geom_torsion_atom_site_label_4
_geom_torsion_site_symmetry_4
_geom_torsion
C13 N1 C1 O1 . -62.2(3)
C12 N1 C1 O1 . 64.5(3)
C2 O1 C1 N1 . -50.6(3)
C1 O1 C2 C11 . 16.5(4)
C1 O1 C2 C3 . -164.7(2)
C11 C2 C3 C4 . -0.2(5)
O1 C2 C3 C4 . -179.0(3)
C2 C3 C4 C5 . -1.5(5)
C3 C4 C5 C10 . 1.6(4)
C3 C4 C5 C6 . -178.0(3)
C10 C5 C6 C7 . -1.0(5)
C4 C5 C6 C7 . 178.6(3)
C5 C6 C7 C8 . 0.8(5)
C6 C7 C8 C9 . -0.3(5)
C7 C8 C9 C10 . 0.1(5)
C4 C5 C10 C9 . -178.8(3)
C6 C5 C10 C9 . 0.8(4)
C4 C5 C10 C11 . -0.1(4)
C6 C5 C10 C11 . 179.5(3)
C8 C9 C10 C5 . -0.3(4)
C8 C9 C10 C11 . -179.0(3)
O1 C2 C11 C10 . -179.6(3)
C3 C2 C11 C10 . 1.6(4)
O1 C2 C11 C12 . 1.3(4)
C3 C2 C11 C12 . -177.5(3)
C5 C10 C11 C2 . -1.4(4)
C9 C10 C11 C2 . 177.2(3)
C5 C10 C11 C12 . 177.6(3)
C9 C10 C11 C12 . -3.7(4)
C1 N1 C12 C11 . -43.2(3)
C13 N1 C12 C11 . 83.2(3)
C2 C11 C12 N1 . 12.7(4)
C10 C11 C12 N1 . -166.3(3)
C1 N1 C13 C13 3_666 -156.7(3)
C12 N1 C13 C13 3_666 79.2(4)

_cod_database_fobs_code 2242125
